data_7014432
loop_
_publ_author_name
'M\"ugge, Carolin'
'Rothenburger, Claudia'
'Beyer, Antje'
'G\"orls, Helmar'
'Gabbiani, Chiara'
'Casini, Angela'
'Michelucci, Elena'
'Landini, Ida'
'Nobili, Stefania'
'Mini, Enrico'
'Messori, Luigi'
'Weigand, Wolfgang'

_publ_section_title
;
 Structure, solution chemistry, antiproliferative actions and protein
 binding properties of non-conventional platinum(ii) compounds with
 sulfur and phosphorus donors.
;
_journal_issue 9
_journal_name_full 'Dalton transactions (Cambridge, England : 2003)'
_journal_page_first 2006
_journal_page_last 2016
_journal_paper_doi 10.1039/c0dt00845a
_journal_volume 40
_journal_year 2011
_chemical_formula_moiety '2(C29 H30 O P2 Pt S2), C H4 O, 2(H2 O)'
_chemical_formula_sum 'C29.5 H34 O2.5 P2 Pt S2'
_chemical_formula_weight 749.72
_chemical_name_systematic
;
?
;
_space_group_IT_number 14
_symmetry_cell_setting monoclinic
_symmetry_space_group_name_Hall '-P 2yn'
_symmetry_space_group_name_H-M 'P 1 21/n 1'
_atom_sites_solution_hydrogens geom
_atom_sites_solution_primary direct
_atom_sites_solution_secondary difmap
_audit_creation_method SHELXL-97
_cell_angle_alpha 90.00
_cell_angle_beta 103.898(2)
_cell_angle_gamma 90.00
_cell_formula_units_Z 4
_cell_length_a 9.0685(3)
_cell_length_b 28.1277(9)
_cell_length_c 12.3952(3)
_cell_measurement_reflns_used 18527
_cell_measurement_temperature 183(2)
_cell_measurement_theta_max 27.47
_cell_measurement_theta_min 3.17
_cell_volume 3069.16(16)
_computing_cell_refinement DENZO
_computing_data_collection COLLECT
_computing_data_reduction DENZO
_computing_molecular_graphics SHELXTL/PC
_computing_publication_material SHELXL-97
_computing_structure_refinement 'SHELXL-97 (Sheldrick, 1997)'
_computing_structure_solution 'SHELXS-97 (Sheldrick, 1990)'
_diffrn_ambient_temperature 183(2)
_diffrn_measured_fraction_theta_full 0.984
_diffrn_measured_fraction_theta_max 0.984
_diffrn_measurement_device_type KappaCCD
_diffrn_measurement_method 'phi- + omega-scan'
_diffrn_radiation_monochromator graphite
_diffrn_radiation_source 'fine-focus sealed tube'
_diffrn_radiation_type MoK\a
_diffrn_radiation_wavelength 0.71073
_diffrn_reflns_av_R_equivalents 0.0698
_diffrn_reflns_av_sigmaI/netI 0.0879
_diffrn_reflns_limit_h_max 11
_diffrn_reflns_limit_h_min -11
_diffrn_reflns_limit_k_max 35
_diffrn_reflns_limit_k_min -36
_diffrn_reflns_limit_l_max 14
_diffrn_reflns_limit_l_min -16
_diffrn_reflns_number 18527
_diffrn_reflns_theta_full 27.47
_diffrn_reflns_theta_max 27.47
_diffrn_reflns_theta_min 3.17
_exptl_absorpt_coefficient_mu 4.839
_exptl_absorpt_correction_type none
_exptl_crystal_colour colourless
_exptl_crystal_density_diffrn 1.623
_exptl_crystal_density_method 'not measured'
_exptl_crystal_description plate
_exptl_crystal_F_000 1484
_exptl_crystal_size_max 0.04
_exptl_crystal_size_mid 0.04
_exptl_crystal_size_min 0.01
_refine_diff_density_max 2.860
_refine_diff_density_min -2.192
_refine_diff_density_rms 0.221
_refine_ls_extinction_method none
_refine_ls_goodness_of_fit_ref 1.014
_refine_ls_hydrogen_treatment constr
_refine_ls_matrix_type full
_refine_ls_number_parameters 333
_refine_ls_number_reflns 6922
_refine_ls_number_restraints 0
_refine_ls_restrained_S_all 1.014
_refine_ls_R_factor_all 0.1072
_refine_ls_R_factor_gt 0.0638
_refine_ls_shift/su_max 0.002
_refine_ls_shift/su_mean 0.000
_refine_ls_structure_factor_coef Fsqd
_refine_ls_weighting_details 'calc w=1/[\s^2^(Fo^2^)+(0.1068P)^2^+5.0322P] where P=(Fo^2^+2Fc^2^)/3'
_refine_ls_weighting_scheme calc
_refine_ls_wR_factor_gt 0.1612
_refine_ls_wR_factor_ref 0.1845
_reflns_number_gt 4638
_reflns_number_total 6922
_reflns_threshold_expression >2sigma(I)
_cod_data_source_file C0DT00845A.TXT
_cod_data_source_block FO3147
_cod_depositor_comments
;
The following automatic conversions were performed:
'_exptl_absorpt_correction_type' value 'NONE' changed to 'none' according
to '/home/saulius/struct/CIF-dictionaries/cif_core.dic' dictionary named
'cif_core.dic' version 2.4.1 from 2010-06-29.

Automatic conversion script
Id: cif_fix_enum 1555 2011-01-17 13:19:09Z saulius 
;
_cod_original_sg_symbol_H-M 'P 21/n'
_cod_original_formula_sum 'C29.50 H34 O2.50 P2 Pt S2'
_cod_database_code 7014432

loop_
_symmetry_equiv_pos_as_xyz
'x, y, z'
'-x+1/2, y+1/2, -z+1/2'
'-x, -y, -z'
'x-1/2, -y-1/2, z-1/2'

loop_
_atom_site_label
_atom_site_type_symbol
_atom_site_fract_x
_atom_site_fract_y
_atom_site_fract_z
_atom_site_U_iso_or_equiv
_atom_site_adp_type
_atom_site_occupancy
_atom_site_symmetry_multiplicity
_atom_site_calc_flag
_atom_site_refinement_flags
_atom_site_disorder_assembly
_atom_site_disorder_group
Pt Pt 0.33769(4) 0.348775(12) 0.16027(3) 0.03158(15) Uani 1 1 d . . .
S1 S 0.3079(4) 0.42889(10) 0.1969(2) 0.0537(7) Uani 1 1 d . . .
S2 S 0.5053(4) 0.33720(11) 0.3347(2) 0.0525(7) Uani 1 1 d . . .
P1 P 0.1617(3) 0.35860(9) -0.0003(2) 0.0330(5) Uani 1 1 d . . .
P2 P 0.3532(3) 0.27301(9) 0.10412(19) 0.0318(5) Uani 1 1 d . . .
O1 O 0.432(2) 0.4565(6) 0.4746(15) 0.100(5) Uiso 0.639(15) 1 d P A 1
H1 H 0.4588 0.4849 0.4709 0.150 Uiso 0.639(15) 1 calc PR A 1
O1A O 0.630(4) 0.4444(11) 0.476(3) 0.100(5) Uiso 0.361(15) 1 d P A 2
H1OA H 0.6453 0.4727 0.4601 0.150 Uiso 0.361(15) 1 calc PR A 2
C1 C 0.4840(17) 0.4477(5) 0.2955(11) 0.076(4) Uani 1 1 d . A .
H1A H 0.5719 0.4364 0.2682 0.091 Uiso 1 1 calc R . .
H1B H 0.4877 0.4828 0.2978 0.091 Uiso 1 1 calc R . .
C2 C 0.4984(16) 0.4293(4) 0.4106(10) 0.063(3) Uani 1 1 d . . .
H2A H 0.6095 0.4297 0.4469 0.076 Uiso 0.639(15) 1 calc PR A 1
H2B H 0.4212 0.4488 0.4365 0.076 Uiso 0.361(15) 1 d PR A 2
C3 C 0.4480(15) 0.3812(4) 0.4229(9) 0.057(3) Uani 1 1 d . A .
H3A H 0.3357 0.3812 0.4074 0.068 Uiso 1 1 calc R . .
H3B H 0.4872 0.3714 0.5012 0.068 Uiso 1 1 calc R . .
C4 C 0.0986(11) 0.2994(3) -0.0516(8) 0.039(2) Uani 1 1 d . . .
H4A H 0.0298 0.2860 -0.0083 0.047 Uiso 1 1 calc R . .
H4B H 0.0431 0.3011 -0.1307 0.047 Uiso 1 1 calc R . .
C5 C 0.2402(12) 0.2682(3) -0.0386(8) 0.037(2) Uani 1 1 d . . .
H5A H 0.3008 0.2788 -0.0908 0.045 Uiso 1 1 calc R . .
H5B H 0.2100 0.2347 -0.0557 0.045 Uiso 1 1 calc R . .
C6 C -0.0083(11) 0.3908(3) 0.0133(8) 0.038(2) Uani 1 1 d . . .
C7 C -0.0918(12) 0.3722(4) 0.0815(9) 0.049(3) Uani 1 1 d . . .
H7A H -0.0615 0.3432 0.1197 0.058 Uiso 1 1 calc R . .
C8 C -0.2227(14) 0.3960(5) 0.0952(10) 0.066(4) Uani 1 1 d . . .
H8A H -0.2854 0.3820 0.1378 0.079 Uiso 1 1 calc R . .
C9 C -0.2582(14) 0.4385(5) 0.0477(11) 0.061(3) Uani 1 1 d . . .
H9A H -0.3425 0.4555 0.0611 0.073 Uiso 1 1 calc R . .
C10 C -0.1755(14) 0.4577(4) -0.0197(12) 0.063(3) Uani 1 1 d . . .
H10A H -0.2026 0.4877 -0.0540 0.076 Uiso 1 1 calc R . .
C11 C -0.0514(13) 0.4330(4) -0.0378(10) 0.050(3) Uani 1 1 d . . .
H11A H 0.0044 0.4459 -0.0868 0.059 Uiso 1 1 calc R . .
C12 C 0.2235(12) 0.3870(3) -0.1122(8) 0.039(2) Uani 1 1 d . . .
C13 C 0.3488(11) 0.4176(4) -0.0901(9) 0.052(3) Uani 1 1 d . . .
H13A H 0.4016 0.4239 -0.0156 0.063 Uiso 1 1 calc R . .
C14 C 0.3946(13) 0.4382(4) -0.1760(10) 0.055(3) Uani 1 1 d . . .
H14A H 0.4826 0.4578 -0.1592 0.066 Uiso 1 1 calc R . .
C15 C 0.3227(18) 0.4325(5) -0.2817(11) 0.070(4) Uani 1 1 d . . .
H15A H 0.3551 0.4493 -0.3384 0.085 Uiso 1 1 calc R . .
C16 C 0.205(2) 0.4030(6) -0.3077(11) 0.103(6) Uani 1 1 d . . .
H16A H 0.1578 0.3971 -0.3836 0.124 Uiso 1 1 calc R . .
C17 C 0.1491(19) 0.3801(5) -0.2222(9) 0.090(6) Uani 1 1 d . . .
H17A H 0.0616 0.3605 -0.2409 0.108 Uiso 1 1 calc R . .
C18 C 0.5361(11) 0.2504(4) 0.0959(9) 0.042(2) Uani 1 1 d . . .
C19 C 0.5494(14) 0.2148(4) 0.0177(11) 0.058(3) Uani 1 1 d . . .
H19A H 0.4612 0.2027 -0.0324 0.070 Uiso 1 1 calc R . .
C20 C 0.6930(16) 0.1978(5) 0.0148(12) 0.073(4) Uani 1 1 d . . .
H20A H 0.7022 0.1750 -0.0397 0.087 Uiso 1 1 calc R . .
C21 C 0.8273(14) 0.2142(5) 0.0932(12) 0.067(4) Uani 1 1 d . . .
H21A H 0.9236 0.2006 0.0946 0.080 Uiso 1 1 calc R . .
C22 C 0.8140(12) 0.2501(5) 0.1664(10) 0.060(3) Uani 1 1 d . . .
H22A H 0.9026 0.2628 0.2150 0.072 Uiso 1 1 calc R . .
C23 C 0.6704(11) 0.2680(4) 0.1693(8) 0.046(3) Uani 1 1 d . . .
H23A H 0.6628 0.2921 0.2212 0.055 Uiso 1 1 calc R . .
C24 C 0.2777(10) 0.2267(3) 0.1787(8) 0.033(2) Uani 1 1 d . . .
C25 C 0.2623(13) 0.1800(4) 0.1422(9) 0.049(3) Uani 1 1 d . . .
H25A H 0.2867 0.1720 0.0741 0.058 Uiso 1 1 calc R . .
C26 C 0.2130(14) 0.1451(4) 0.2013(10) 0.056(3) Uani 1 1 d . . .
H26A H 0.2050 0.1133 0.1748 0.067 Uiso 1 1 calc R . .
C27 C 0.1751(13) 0.1558(5) 0.2986(12) 0.063(4) Uani 1 1 d . . .
H27A H 0.1453 0.1312 0.3415 0.076 Uiso 1 1 calc R . .
C28 C 0.1803(12) 0.2048(5) 0.3366(9) 0.054(3) Uani 1 1 d . . .
H28A H 0.1484 0.2132 0.4017 0.064 Uiso 1 1 calc R . .
C29 C 0.2324(10) 0.2384(4) 0.2755(8) 0.042(2) Uani 1 1 d . . .
H29A H 0.2382 0.2706 0.2995 0.050 Uiso 1 1 calc R . .
O1W O -0.0634(13) 0.4002(4) 0.3901(9) 0.021(2) Uiso 0.50 1 d P B 1
O1WA O -0.0147(18) 0.4187(6) 0.3834(12) 0.050(4) Uiso 0.50 1 d P C 2
O1M O 0.1193(15) 0.5034(4) 0.3908(11) 0.039(3) Uiso 0.50 1 d P . .
H1M H 0.1521 0.5250 0.3560 0.059 Uiso 0.50 1 calc PR . .
C1M C -0.054(3) 0.4911(9) 0.328(2) 0.060(6) Uiso 0.50 1 d P . .
H1M1 H -0.1218 0.4997 0.3763 0.089 Uiso 0.50 1 calc PR . .
H1M2 H -0.0636 0.4570 0.3120 0.089 Uiso 0.50 1 calc PR . .
H1M3 H -0.0832 0.5091 0.2588 0.089 Uiso 0.50 1 calc PR . .

loop_
_atom_site_aniso_label
_atom_site_aniso_U_11
_atom_site_aniso_U_22
_atom_site_aniso_U_33
_atom_site_aniso_U_23
_atom_site_aniso_U_13
_atom_site_aniso_U_12
Pt 0.0291(2) 0.0347(2) 0.0267(2) 0.00009(14) -0.00168(15) 0.00054(16)
S1 0.076(2) 0.0380(15) 0.0385(14) -0.0020(12) -0.0026(14) 0.0020(14)
S2 0.0543(18) 0.0571(17) 0.0344(15) -0.0025(12) -0.0124(13) 0.0102(14)
P1 0.0268(12) 0.0371(14) 0.0305(13) 0.0036(10) -0.0019(10) 0.0004(10)
P2 0.0261(12) 0.0393(14) 0.0276(13) 0.0013(10) 0.0019(10) 0.0014(10)
C1 0.083(10) 0.074(9) 0.066(9) -0.003(7) 0.009(8) -0.030(8)
C2 0.071(9) 0.064(8) 0.047(7) -0.010(6) 0.001(6) -0.015(7)
C3 0.066(8) 0.058(7) 0.044(6) 0.000(5) 0.009(6) -0.007(6)
C4 0.029(5) 0.050(6) 0.034(5) 0.003(4) -0.001(4) -0.006(5)
C5 0.047(6) 0.030(5) 0.032(5) -0.002(4) 0.005(4) -0.001(4)
C6 0.038(5) 0.040(6) 0.029(5) -0.002(4) -0.003(4) 0.000(5)
C7 0.044(6) 0.052(7) 0.050(6) 0.007(5) 0.012(5) 0.011(5)
C8 0.050(8) 0.091(10) 0.057(8) -0.012(7) 0.016(6) 0.010(7)
C9 0.039(7) 0.063(8) 0.066(8) -0.010(6) -0.017(6) 0.020(6)
C10 0.047(7) 0.039(6) 0.092(10) 0.000(6) -0.008(7) 0.010(6)
C11 0.042(6) 0.044(6) 0.058(7) 0.003(5) 0.002(5) -0.001(5)
C12 0.042(6) 0.040(6) 0.030(5) 0.002(4) -0.003(4) -0.001(5)
C13 0.023(5) 0.081(8) 0.045(6) 0.011(6) -0.007(4) -0.013(5)
C14 0.039(6) 0.074(8) 0.051(7) 0.025(6) 0.010(5) -0.007(6)
C15 0.103(12) 0.068(9) 0.047(8) 0.011(6) 0.031(8) -0.016(8)
C16 0.165(18) 0.104(13) 0.036(7) 0.002(7) 0.015(9) -0.056(13)
C17 0.133(14) 0.092(11) 0.030(6) -0.003(6) -0.007(7) -0.071(10)
C18 0.031(5) 0.043(6) 0.052(6) 0.005(5) 0.009(5) 0.009(5)
C19 0.050(7) 0.055(7) 0.073(8) 0.000(6) 0.022(6) 0.012(6)
C20 0.074(10) 0.067(9) 0.089(10) -0.021(7) 0.042(8) 0.013(7)
C21 0.039(7) 0.085(10) 0.082(10) 0.023(8) 0.026(7) 0.007(7)
C22 0.026(6) 0.093(10) 0.060(8) 0.018(7) 0.009(5) 0.008(6)
C23 0.031(6) 0.065(7) 0.038(6) 0.012(5) 0.002(4) 0.013(5)
C24 0.020(4) 0.042(6) 0.036(5) 0.011(4) 0.006(4) 0.004(4)
C25 0.055(7) 0.044(6) 0.045(6) 0.005(5) 0.009(5) 0.006(5)
C26 0.058(8) 0.053(7) 0.051(7) 0.004(5) 0.004(6) -0.005(6)
C27 0.036(6) 0.079(10) 0.068(8) 0.020(7) -0.001(6) -0.018(6)
C28 0.042(7) 0.070(9) 0.047(7) 0.008(6) 0.008(5) -0.007(6)
C29 0.021(5) 0.053(7) 0.045(6) 0.001(5) -0.004(4) 0.001(4)

loop_
_atom_type_symbol
_atom_type_description
_atom_type_scat_dispersion_real
_atom_type_scat_dispersion_imag
_atom_type_scat_source
C C 0.0033 0.0016 'International Tables Vol C Tables 4.2.6.8 and 6.1.1.4'
H H 0.0000 0.0000 'International Tables Vol C Tables 4.2.6.8 and 6.1.1.4'
O O 0.0106 0.0060 'International Tables Vol C Tables 4.2.6.8 and 6.1.1.4'
P P 0.1023 0.0942 'International Tables Vol C Tables 4.2.6.8 and 6.1.1.4'
S S 0.1246 0.1234 'International Tables Vol C Tables 4.2.6.8 and 6.1.1.4'
Pt Pt -1.7033 8.3905 'International Tables Vol C Tables 4.2.6.8 and 6.1.1.4'

loop_
_geom_angle_atom_site_label_1
_geom_angle_atom_site_label_2
_geom_angle_atom_site_label_3
_geom_angle
_geom_angle_site_symmetry_1
_geom_angle_site_symmetry_3
_geom_angle_publ_flag
P1 Pt P2 85.80(9) . . ?
P1 Pt S1 87.86(10) . . ?
P2 Pt S1 173.38(9) . . ?
P1 Pt S2 175.38(10) . . ?
P2 Pt S2 94.51(9) . . ?
S1 Pt S2 91.97(10) . . ?
C1 S1 Pt 106.5(5) . . ?
C3 S2 Pt 104.2(4) . . ?
C12 P1 C4 105.4(5) . . ?
C12 P1 C6 106.0(5) . . ?
C4 P1 C6 106.5(4) . . ?
C12 P1 Pt 116.7(3) . . ?
C4 P1 Pt 107.0(3) . . ?
C6 P1 Pt 114.4(3) . . ?
C18 P2 C24 103.8(4) . . ?
C18 P2 C5 103.2(5) . . ?
C24 P2 C5 104.3(4) . . ?
C18 P2 Pt 118.5(4) . . ?
C24 P2 Pt 117.4(3) . . ?
C5 P2 Pt 107.9(3) . . ?
C2 O1 H1 109.5 . . ?
C2 O1 H2B 38.9 . . ?
H1 O1 H2B 110.5 . . ?
C2 O1A H1OA 109.5 . . ?
C2 C1 S1 113.5(9) . . ?
C2 C1 H1A 108.9 . . ?
S1 C1 H1A 108.9 . . ?
C2 C1 H1B 108.9 . . ?
S1 C1 H1B 108.9 . . ?
H1A C1 H1B 107.7 . . ?
O1A C2 O1 85.6(16) . . ?
O1A C2 C3 119.4(18) . . ?
O1 C2 C3 105.8(13) . . ?
O1A C2 C1 109.1(17) . . ?
O1 C2 C1 114.8(14) . . ?
C3 C2 C1 117.8(10) . . ?
O1A C2 H2A 21.4 . . ?
O1 C2 H2A 105.8 . . ?
C3 C2 H2A 105.8 . . ?
C1 C2 H2A 105.8 . . ?
O1A C2 H2B 103.0 . . ?
O1 C2 H2B 18.6 . . ?
C3 C2 H2B 102.4 . . ?
C1 C2 H2B 102.1 . . ?
H2A C2 H2B 123.8 . . ?
C2 C3 S2 115.6(9) . . ?
C2 C3 H3A 108.4 . . ?
S2 C3 H3A 108.4 . . ?
C2 C3 H3B 108.4 . . ?
S2 C3 H3B 108.4 . . ?
H3A C3 H3B 107.4 . . ?
C5 C4 P1 107.6(6) . . ?
C5 C4 H4A 110.2 . . ?
P1 C4 H4A 110.2 . . ?
C5 C4 H4B 110.2 . . ?
P1 C4 H4B 110.2 . . ?
H4A C4 H4B 108.5 . . ?
C4 C5 P2 108.7(6) . . ?
C4 C5 H5A 109.9 . . ?
P2 C5 H5A 109.9 . . ?
C4 C5 H5B 109.9 . . ?
P2 C5 H5B 109.9 . . ?
H5A C5 H5B 108.3 . . ?
C11 C6 C7 118.8(10) . . ?
C11 C6 P1 123.0(8) . . ?
C7 C6 P1 118.1(8) . . ?
C6 C7 C8 120.1(11) . . ?
C6 C7 H7A 120.0 . . ?
C8 C7 H7A 120.0 . . ?
C9 C8 C7 119.5(12) . . ?
C9 C8 H8A 120.2 . . ?
C7 C8 H8A 120.2 . . ?
C8 C9 C10 121.0(12) . . ?
C8 C9 H9A 119.5 . . ?
C10 C9 H9A 119.5 . . ?
C9 C10 C11 119.3(11) . . ?
C9 C10 H10A 120.3 . . ?
C11 C10 H10A 120.3 . . ?
C6 C11 C10 121.1(11) . . ?
C6 C11 H11A 119.5 . . ?
C10 C11 H11A 119.5 . . ?
C17 C12 C13 117.4(10) . . ?
C17 C12 P1 122.0(9) . . ?
C13 C12 P1 120.6(7) . . ?
C14 C13 C12 119.7(10) . . ?
C14 C13 H13A 120.2 . . ?
C12 C13 H13A 120.2 . . ?
C15 C14 C13 123.4(11) . . ?
C15 C14 H14A 118.3 . . ?
C13 C14 H14A 118.3 . . ?
C14 C15 C16 119.5(12) . . ?
C14 C15 H15A 120.3 . . ?
C16 C15 H15A 120.3 . . ?
C15 C16 C17 120.5(13) . . ?
C15 C16 H16A 119.8 . . ?
C17 C16 H16A 119.8 . . ?
C12 C17 C16 119.5(12) . . ?
C12 C17 H17A 120.3 . . ?
C16 C17 H17A 120.3 . . ?
C19 C18 C23 118.8(9) . . ?
C19 C18 P2 121.3(8) . . ?
C23 C18 P2 119.9(8) . . ?
C20 C19 C18 119.6(12) . . ?
C20 C19 H19A 120.2 . . ?
C18 C19 H19A 120.2 . . ?
C19 C20 C21 121.0(11) . . ?
C19 C20 H20A 119.5 . . ?
C21 C20 H20A 119.5 . . ?
C22 C21 C20 119.0(11) . . ?
C22 C21 H21A 120.5 . . ?
C20 C21 H21A 120.5 . . ?
C21 C22 C23 120.4(12) . . ?
C21 C22 H22A 119.8 . . ?
C23 C22 H22A 119.8 . . ?
C22 C23 C18 121.1(11) . . ?
C22 C23 H23A 119.5 . . ?
C18 C23 H23A 119.5 . . ?
C25 C24 C29 118.4(9) . . ?
C25 C24 P2 122.2(7) . . ?
C29 C24 P2 119.3(8) . . ?
C26 C25 C24 121.9(10) . . ?
C26 C25 H25A 119.1 . . ?
C24 C25 H25A 119.1 . . ?
C25 C26 C27 120.1(11) . . ?
C25 C26 H26A 120.0 . . ?
C27 C26 H26A 120.0 . . ?
C26 C27 C28 120.0(11) . . ?
C26 C27 H27A 120.0 . . ?
C28 C27 H27A 120.0 . . ?
C29 C28 C27 117.8(11) . . ?
C29 C28 H28A 121.1 . . ?
C27 C28 H28A 121.1 . . ?
C28 C29 C24 121.7(10) . . ?
C28 C29 H29A 119.2 . . ?
C24 C29 H29A 119.2 . . ?
C1M O1M H1M 109.5 . . ?
O1M C1M H1M1 109.5 . . ?
O1M C1M H1M2 109.5 . . ?
H1M1 C1M H1M2 109.5 . . ?
O1M C1M H1M3 109.5 . . ?
H1M1 C1M H1M3 109.5 . . ?
H1M2 C1M H1M3 109.5 . . ?

loop_
_geom_bond_atom_site_label_1
_geom_bond_atom_site_label_2
_geom_bond_distance
_geom_bond_site_symmetry_2
_geom_bond_publ_flag
Pt P1 2.249(2) . ?
Pt P2 2.257(2) . ?
Pt S1 2.327(3) . ?
Pt S2 2.348(3) . ?
S1 C1 1.840(13) . ?
S2 C3 1.807(12) . ?
P1 C12 1.802(10) . ?
P1 C4 1.824(10) . ?
P1 C6 1.830(10) . ?
P2 C18 1.802(10) . ?
P2 C24 1.823(9) . ?
P2 C5 1.824(10) . ?
O1 C2 1.34(2) . ?
O1 H1 0.8400 . ?
O1 H2B 0.5082 . ?
O1A C2 1.34(3) . ?
O1A H1OA 0.8400 . ?
C1 C2 1.493(18) . ?
C1 H1A 0.9900 . ?
C1 H1B 0.9900 . ?
C2 C3 1.449(16) . ?
C2 H2A 1.0000 . ?
C2 H2B 1.0000 . ?
C3 H3A 0.9900 . ?
C3 H3B 0.9900 . ?
C4 C5 1.532(13) . ?
C4 H4A 0.9900 . ?
C4 H4B 0.9900 . ?
C5 H5A 0.9900 . ?
C5 H5B 0.9900 . ?
C6 C11 1.359(14) . ?
C6 C7 1.367(14) . ?
C7 C8 1.408(15) . ?
C7 H7A 0.9500 . ?
C8 C9 1.337(17) . ?
C8 H8A 0.9500 . ?
C9 C10 1.361(18) . ?
C9 H9A 0.9500 . ?
C10 C11 1.385(16) . ?
C10 H10A 0.9500 . ?
C11 H11A 0.9500 . ?
C12 C17 1.381(16) . ?
C12 C13 1.399(14) . ?
C13 C14 1.362(14) . ?
C13 H13A 0.9500 . ?
C14 C15 1.327(17) . ?
C14 H14A 0.9500 . ?
C15 C16 1.33(2) . ?
C15 H15A 0.9500 . ?
C16 C17 1.434(18) . ?
C16 H16A 0.9500 . ?
C17 H17A 0.9500 . ?
C18 C19 1.418(15) . ?
C18 C23 1.423(14) . ?
C19 C20 1.396(16) . ?
C19 H19A 0.9500 . ?
C20 C21 1.440(19) . ?
C20 H20A 0.9500 . ?
C21 C22 1.382(19) . ?
C21 H21A 0.9500 . ?
C22 C23 1.404(14) . ?
C22 H22A 0.9500 . ?
C23 H23A 0.9500 . ?
C24 C25 1.386(14) . ?
C24 C29 1.399(13) . ?
C25 C26 1.363(15) . ?
C25 H25A 0.9500 . ?
C26 C27 1.364(19) . ?
C26 H26A 0.9500 . ?
C27 C28 1.454(17) . ?
C27 H27A 0.9500 . ?
C28 C29 1.365(15) . ?
C28 H28A 0.9500 . ?
C29 H29A 0.9500 . ?
O1M C1M 1.62(3) . ?
O1M H1M 0.8400 . ?
C1M H1M1 0.9800 . ?
C1M H1M2 0.9800 . ?
C1M H1M3 0.9800 . ?
